data_4340610
loop_
_publ_author_name
'Calestani, Gianluca'
'Orlandi, Fabio'
'Mezzadri, Francesco'
'Righi, Lara'
'Merlini, Marco'
'Gilioli, Edmondo'

_publ_section_title
;
 Structural Evolution under Pressure of BiMnO3.
;
_journal_issue 16
_journal_name_full 'Inorganic chemistry'
_journal_page_first 8749
_journal_page_last 8754
_journal_paper_doi 10.1021/ic5013878
_journal_volume 53
_journal_year 2014
_chemical_formula_moiety 'Bi Mn O3'
_chemical_formula_sum 'Bi Mn O3'
_chemical_formula_weight 311.92
_space_group_IT_number 14
_symmetry_cell_setting monoclinic
_symmetry_space_group_name_Hall '-P 2ybc'
_symmetry_space_group_name_H-M 'P 1 21/c 1'
_cell_angle_alpha 90
_cell_angle_beta 110.96(3)
_cell_angle_gamma 90
_cell_formula_units_Z 8
_cell_length_a 9.6230(13)
_cell_length_b 5.4604(2)
_cell_length_c 9.824(4)
_cell_measurement_reflns_used 479
_cell_measurement_temperature 293
_cell_measurement_theta_max 19.02
_cell_measurement_theta_min 2.53
_cell_volume 482.0(2)
_computing_cell_refinement 'CrysAlis PRO (Agilent, 2012)'
_computing_data_collection 'CrysAlis PRO (Agilent, 2012)'
_computing_data_reduction 'CrysAlis PRO (Agilent, 2012)'
_computing_structure_refinement 'JANA2006 (Pet\<r\'i\<cek <i>et al.</i>,  2006)'
_computing_structure_solution 'SIR2004 (Burla et al., 2005)'
_diffrn_ambient_temperature 293
_diffrn_measured_fraction_theta_full 0.44
_diffrn_measured_fraction_theta_max 0.44
_diffrn_measurement_device 'MAR 555 flat panel detector'
_diffrn_measurement_method '\w scans'
_diffrn_radiation_type synchrotron
_diffrn_radiation_wavelength 0.41456
_diffrn_reflns_av_R_equivalents 0.0147
_diffrn_reflns_av_sigmaI/netI 0.0077
_diffrn_reflns_limit_h_max 14
_diffrn_reflns_limit_h_min -14
_diffrn_reflns_limit_k_max 7
_diffrn_reflns_limit_k_min -8
_diffrn_reflns_limit_l_max 8
_diffrn_reflns_limit_l_min -5
_diffrn_reflns_number 877
_diffrn_reflns_theta_full 19.02
_diffrn_reflns_theta_max 19.02
_diffrn_reflns_theta_min 2.53
_diffrn_standards_decay_% 0
_diffrn_standards_interval_count 0
_diffrn_standards_interval_time 0
_diffrn_standards_number 0
_exptl_absorpt_coefficient_mu 19.319
_exptl_absorpt_correction_type none
_exptl_crystal_colour black
_exptl_crystal_density_diffrn 8.593
_exptl_crystal_description prism
_exptl_crystal_F_000 1056
_exptl_crystal_size_max 0.005
_exptl_crystal_size_mid 0.005
_exptl_crystal_size_min 0.004
_refine_diff_density_max 1.70
_refine_diff_density_min -1.80
_refine_diff_density_rms 0.101
_refine_ls_extinction_method none
_refine_ls_goodness_of_fit_ref 2.68
_refine_ls_number_parameters 49
_refine_ls_number_reflns 479
_refine_ls_number_restraints 0
_refine_ls_R_factor_all 0.0379
_refine_ls_R_factor_gt 0.0337
_refine_ls_shift/su_max 0.0003
_refine_ls_shift/su_mean 0.0001
_refine_ls_structure_factor_coef F
_refine_ls_weighting_details w=1/(\s^2^(I)+0.0004I^2^)
_refine_ls_weighting_scheme calc
_refine_ls_wR_factor_gt 0.0786
_refine_ls_wR_factor_ref 0.0792
_reflns_number_gt 420
_reflns_number_total 479
_reflns_threshold_expression I>3\s(I)
_cod_data_source_file ic5013878_si_003.cif
_cod_data_source_block I
_cod_depositor_comments 'Adding full bibliography for 4340609--4340612.cif.'
_cod_original_sg_symbol_H-M 'P 21/c'
_cod_database_code 4340610

loop_
_symmetry_equiv_pos_as_xyz
x,y,z
-x,y+1/2,-z+1/2
-x,-y,-z
x,-y+1/2,z+1/2

loop_
_atom_site_label
_atom_site_type_symbol
_atom_site_fract_x
_atom_site_fract_y
_atom_site_fract_z
_atom_site_adp_type
_atom_site_U_iso_or_equiv
_atom_site_site_symmetry_multiplicity
_atom_site_occupancy
_atom_site_calc_flag
Bi1 Bi 0.62640(8) 0.01608(9) 0.86070(17) Uani 0.0118(9) 4 1 d
Bi2 Bi 0.88613(8) 0.47356(9) 0.12418(16) Uani 0.0082(9) 4 1 d
Mn1 Mn 0 0.5 0.5 Uiso 0.0075(7) 2 1 d
Mn2 Mn 0.5 0.5 0 Uiso 0.0091(7) 2 1 d
Mn3 Mn 0.7464(3) 0.4767(4) 0.7581(6) Uiso 0.0079(5) 4 1 d
O1 O 0.3375(15) 0.5607(17) 0.063(3) Uiso 0.013(2) 4 1 d
O2 O 0.1307(15) 0.565(2) 0.386(3) Uiso 0.018(3) 4 1 d
O3 O 0.1420(15) 0.6764(17) 0.663(3) Uiso 0.016(2) 4 1 d
O4 O 0.1018(15) 0.1700(17) 0.603(3) Uiso 0.015(2) 4 1 d
O5 O 0.3897(15) 0.2359(16) 0.833(3) Uiso 0.013(2) 4 1 d
O6 O 0.5824(14) 0.2599(15) 0.157(3) Uiso 0.009(2) 4 1 d

loop_
_atom_site_aniso_label
_atom_site_aniso_type_symbol
_atom_site_aniso_U_11
_atom_site_aniso_U_22
_atom_site_aniso_U_33
_atom_site_aniso_U_12
_atom_site_aniso_U_13
_atom_site_aniso_U_23
Bi1 Bi 0.0150(5) 0.0167(3) 0.0022(18) 0.0022(2) 0.0011(11) 0.0017(4)
Bi2 Bi 0.0094(5) 0.0115(3) 0.002(2) -0.0005(2) -0.0005(10) -0.0009(4)

loop_
_atom_type_symbol
_atom_type_description
_atom_type_scat_dispersion_real
_atom_type_scat_dispersion_imag
_atom_type_scat_source
Bi Bi -1.3494 7.2566 'International Tables Vol C Tables 4.2.6.8 and 6.1.1.4'
Mn Mn 0.2704 0.4681 'International Tables Vol C Tables 4.2.6.8 and 6.1.1.4'
O O 0.0056 0.0036 'International Tables Vol C Tables 4.2.6.8 and 6.1.1.4'

loop_
_geom_angle_atom_site_label_1
_geom_angle_atom_site_label_2
_geom_angle_atom_site_label_3
_geom_angle
_geom_angle_site_symmetry_1
_geom_angle_site_symmetry_3
Mn1 Bi1 Mn2 109.98(3) 2_646 1_556
Mn1 Bi1 Mn2 111.42(5) 2_646 2_645
Mn1 Bi1 Mn3 71.03(5) 2_646 1_545
Mn1 Bi1 Mn3 71.53(5) 2_646 .
Mn1 Bi1 Mn3 173.82(7) 2_646 2_646
Mn1 Bi1 O1 82.5(2) 2_646 3_656
Mn1 Bi1 O1 83.4(3) 2_646 3_666
Mn1 Bi1 O1 143.7(4) 2_646 4_555
Mn1 Bi1 O2 36.4(5) 2_646 2_646
Mn1 Bi1 O3 35.1(5) 2_646 2_646
Mn1 Bi1 O4 38.0(2) 2_646 2_646
Mn1 Bi1 O5 149.0(3) 2_646 .
Mn1 Bi1 O5 93.6(3) 2_646 2_646
Mn1 Bi1 O5 90.6(2) 2_646 3_657
Mn1 Bi1 O6 96.0(2) 2_646 1_556
Mn1 Bi1 O6 137.6(3) 2_646 3_656
Mn1 Bi1 O6 102.1(4) 2_646 4_555
Mn2 Bi1 Mn2 113.87(3) 1_556 2_645
Mn2 Bi1 Mn3 171.80(10) 1_556 1_545
Mn2 Bi1 Mn3 74.15(9) 1_556 .
Mn2 Bi1 Mn3 72.40(7) 1_556 2_646
Mn2 Bi1 O1 133.6(5) 1_556 3_656
Mn2 Bi1 O1 33.1(5) 1_556 3_666
Mn2 Bi1 O1 98.5(3) 1_556 4_555
Mn2 Bi1 O2 82.5(4) 1_556 2_646
Mn2 Bi1 O3 103.1(4) 1_556 2_646
Mn2 Bi1 O4 145.7(4) 1_556 2_646
Mn2 Bi1 O5 39.4(4) 1_556 .
Mn2 Bi1 O5 152.1(3) 1_556 2_646
Mn2 Bi1 O5 79.6(3) 1_556 3_657
Mn2 Bi1 O6 33.8(2) 1_556 1_556
Mn2 Bi1 O6 96.0(4) 1_556 3_656
Mn2 Bi1 O6 87.3(5) 1_556 4_555
Mn2 Bi1 Mn3 72.37(9) 2_645 1_545
Mn2 Bi1 Mn3 73.07(10) 2_645 .
Mn2 Bi1 Mn3 71.86(11) 2_645 2_646
Mn2 Bi1 O1 101.0(5) 2_645 3_656
Mn2 Bi1 O1 108.4(6) 2_645 3_666
Mn2 Bi1 O1 33.7(5) 2_645 4_555
Mn2 Bi1 O2 147.1(6) 2_645 2_646
Mn2 Bi1 O3 84.6(6) 2_645 2_646
Mn2 Bi1 O4 94.4(5) 2_645 2_646
Mn2 Bi1 O5 85.6(6) 2_645 .
Mn2 Bi1 O5 40.6(4) 2_645 2_646
Mn2 Bi1 O5 146.1(2) 2_645 3_657
Mn2 Bi1 O6 145.6(2) 2_645 1_556
Mn2 Bi1 O6 85.9(6) 2_645 3_656
Mn2 Bi1 O6 35.3(4) 2_645 4_555
Mn3 Bi1 Mn3 113.45(12) 1_545 .
Mn3 Bi1 Mn3 105.78(7) 1_545 2_646
Mn3 Bi1 O1 38.2(5) 1_545 3_656
Mn3 Bi1 O1 152.0(4) 1_545 3_666
Mn3 Bi1 O1 84.0(3) 1_545 4_555
Mn3 Bi1 O2 94.8(3) 1_545 2_646
Mn3 Bi1 O3 82.4(3) 1_545 2_646
Mn3 Bi1 O4 33.5(3) 1_545 2_646
Mn3 Bi1 O5 140.0(3) 1_545 .
Mn3 Bi1 O5 32.5(4) 1_545 2_646
Mn3 Bi1 O5 92.3(3) 1_545 3_657
Mn3 Bi1 O6 138.7(3) 1_545 1_556
Mn3 Bi1 O6 78.8(4) 1_545 3_656
Mn3 Bi1 O6 100.5(5) 1_545 4_555
Mn3 Bi1 Mn3 114.63(8) . 2_646
Mn3 Bi1 O1 148.3(4) . 3_656
Mn3 Bi1 O1 45.0(7) . 3_666
Mn3 Bi1 O1 96.3(3) . 4_555
Mn3 Bi1 O2 85.5(4) . 2_646
Mn3 Bi1 O3 39.4(3) . 2_646
Mn3 Bi1 O4 97.7(3) . 2_646
Mn3 Bi1 O5 90.3(4) . .
Mn3 Bi1 O5 100.7(5) . 2_646
Mn3 Bi1 O5 140.2(3) . 3_657
Mn3 Bi1 O6 97.9(3) . 1_556
Mn3 Bi1 O6 149.9(4) . 3_656
Mn3 Bi1 O6 40.5(3) . 4_555
Mn3 Bi1 O1 91.8(2) 2_646 3_656
Mn3 Bi1 O1 100.7(3) 2_646 3_666
Mn3 Bi1 O1 38.6(5) 2_646 4_555
Mn3 Bi1 O2 140.9(6) 2_646 2_646
Mn3 Bi1 O3 150.8(5) 2_646 2_646
Mn3 Bi1 O4 138.0(2) 2_646 2_646
Mn3 Bi1 O5 34.4(3) 2_646 .
Mn3 Bi1 O5 85.7(3) 2_646 2_646
Mn3 Bi1 O5 84.2(2) 2_646 3_657
Mn3 Bi1 O6 82.9(2) 2_646 1_556
Mn3 Bi1 O6 36.3(3) 2_646 3_656
Mn3 Bi1 O6 83.6(4) 2_646 4_555
O1 Bi1 O1 150.4(7) 3_656 3_666
O1 Bi1 O1 94.0(4) 3_656 4_555
O1 Bi1 O2 84.2(4) 3_656 2_646
O1 Bi1 O3 109.9(4) 3_656 2_646
O1 Bi1 O4 51.0(4) 3_656 2_646
O1 Bi1 O5 120.8(5) 3_656 .
O1 Bi1 O5 62.2(7) 3_656 2_646
O1 Bi1 O5 55.1(6) 3_656 3_657
O1 Bi1 O6 102.7(6) 3_656 1_556
O1 Bi1 O6 55.8(4) 3_656 3_656
O1 Bi1 O6 135.1(7) 3_656 4_555
O1 Bi1 O1 112.5(5) 3_666 4_555
O1 Bi1 O2 69.2(5) 3_666 2_646
O1 Bi1 O3 70.0(6) 3_666 2_646
O1 Bi1 O4 121.3(4) 3_666 2_646
O1 Bi1 O5 66.4(4) 3_666 .
O1 Bi1 O5 144.8(8) 3_666 2_646
O1 Bi1 O5 99.2(7) 3_666 3_657
O1 Bi1 O6 53.2(7) 3_666 1_556
O1 Bi1 O6 129.0(6) 3_666 3_656
O1 Bi1 O6 73.5(8) 3_666 4_555
O1 Bi1 O2 178.1(4) 4_555 2_646
O1 Bi1 O3 117.8(8) 4_555 2_646
O1 Bi1 O4 115.5(5) 4_555 2_646
O1 Bi1 O5 60.9(6) 4_555 .
O1 Bi1 O5 54.2(5) 4_555 2_646
O1 Bi1 O5 116.9(5) 4_555 3_657
O1 Bi1 O6 119.8(5) 4_555 1_556
O1 Bi1 O6 56.4(7) 4_555 3_656
O1 Bi1 O6 56.2(5) 4_555 4_555
O2 Bi1 O3 63.3(8) 2_646 2_646
O2 Bi1 O4 63.5(6) 2_646 2_646
O2 Bi1 O5 119.8(7) 2_646 .
O2 Bi1 O5 124.9(5) 2_646 2_646
O2 Bi1 O5 61.7(6) 2_646 3_657
O2 Bi1 O6 60.4(6) 2_646 1_556
O2 Bi1 O6 122.1(7) 2_646 3_656
O2 Bi1 O6 125.5(5) 2_646 4_555
O3 Bi1 O4 58.9(4) 2_646 2_646
O3 Bi1 O5 129.3(4) 2_646 .
O3 Bi1 O5 87.5(7) 2_646 2_646
O3 Bi1 O5 124.0(6) 2_646 3_657
O3 Bi1 O6 109.7(6) 2_646 1_556
O3 Bi1 O6 160.8(6) 2_646 3_656
O3 Bi1 O6 67.3(6) 2_646 4_555
O4 Bi1 O5 171.7(4) 2_646 .
O4 Bi1 O5 61.4(5) 2_646 2_646
O4 Bi1 O5 87.5(6) 2_646 3_657
O4 Bi1 O6 119.9(6) 2_646 1_556
O4 Bi1 O6 105.3(3) 2_646 3_656
O4 Bi1 O6 108.2(7) 2_646 4_555
O5 Bi1 O5 114.9(6) . 2_646
O5 Bi1 O5 87.9(7) . 3_657
O5 Bi1 O6 60.9(6) . 1_556
O5 Bi1 O6 66.3(4) . 3_656
O5 Bi1 O6 76.5(8) . 4_555
O5 Bi1 O5 115.9(5) 2_646 3_657
O5 Bi1 O6 160.9(5) 2_646 1_556
O5 Bi1 O6 74.5(7) 2_646 3_656
O5 Bi1 O6 72.9(6) 2_646 4_555
O5 Bi1 O6 47.6(3) 3_657 1_556
O5 Bi1 O6 61.2(7) 3_657 3_656
O5 Bi1 O6 164.3(5) 3_657 4_555
O6 Bi1 O6 87.3(7) 1_556 3_656
O6 Bi1 O6 120.8(5) 1_556 4_555
O6 Bi1 O6 112.2(6) 3_656 4_555
Mn1 Bi2 Mn1 114.70(3) 1_655 2_645
Mn1 Bi2 Mn1 108.86(3) 1_655 2_655
Mn1 Bi2 Mn2 105.29(5) 1_655 .
Mn1 Bi2 Mn3 174.56(7) 1_655 1_554
Mn1 Bi2 Mn3 74.51(11) 1_655 3_766
Mn1 Bi2 Mn3 67.89(9) 1_655 4_554
Mn1 Bi2 O1 135.2(7) 1_655 3_665
Mn1 Bi2 O2 35.3(5) 1_655 1_655
Mn1 Bi2 O2 94.5(7) 1_655 2_645
Mn1 Bi2 O2 89.0(5) 1_655 2_655
Mn1 Bi2 O3 149.6(3) 1_655 2_645
Mn1 Bi2 O3 32.6(3) 1_655 3_666
Mn1 Bi2 O3 84.6(6) 1_655 4_664
Mn1 Bi2 O4 146.3(3) 1_655 2_655
Mn1 Bi2 O4 36.7(3) 1_655 3_666
Mn1 Bi2 O4 99.1(7) 1_655 4_654
Mn1 Bi2 O5 78.6(5) 1_655 3_666
Mn1 Bi2 O6 82.0(5) 1_655 .
Mn1 Bi2 Mn1 109.97(4) 2_645 2_655
Mn1 Bi2 Mn2 111.54(3) 2_645 .
Mn1 Bi2 Mn3 70.01(6) 2_645 1_554
Mn1 Bi2 Mn3 74.48(7) 2_645 3_766
Mn1 Bi2 Mn3 78.13(8) 2_645 4_554
Mn1 Bi2 O1 88.9(4) 2_645 3_665
Mn1 Bi2 O2 101.5(3) 2_645 1_655
Mn1 Bi2 O2 37.9(7) 2_645 2_645
Mn1 Bi2 O2 144.3(5) 2_645 2_655
Mn1 Bi2 O3 35.5(3) 2_645 2_645
Mn1 Bi2 O3 102.7(3) 2_645 3_666
Mn1 Bi2 O3 100.6(4) 2_645 4_664
Mn1 Bi2 O4 82.8(4) 2_645 2_655
Mn1 Bi2 O4 150.5(3) 2_645 3_666
Mn1 Bi2 O4 41.4(3) 2_645 4_654
Mn1 Bi2 O5 148.0(2) 2_645 3_666
Mn1 Bi2 O6 100.9(3) 2_645 .
Mn1 Bi2 Mn2 106.03(2) 2_655 .
Mn1 Bi2 Mn3 70.93(5) 2_655 1_554
Mn1 Bi2 Mn3 67.74(6) 2_655 3_766
Mn1 Bi2 Mn3 171.73(8) 2_655 4_554
Mn1 Bi2 O1 96.4(4) 2_655 3_665
Mn1 Bi2 O2 84.7(4) 2_655 1_655
Mn1 Bi2 O2 147.5(7) 2_655 2_645
Mn1 Bi2 O2 34.6(5) 2_655 2_655
Mn1 Bi2 O3 92.8(3) 2_655 2_645
Mn1 Bi2 O3 139.2(3) 2_655 3_666
Mn1 Bi2 O3 34.2(4) 2_655 4_664
Mn1 Bi2 O4 37.9(3) 2_655 2_655
Mn1 Bi2 O4 82.6(4) 2_655 3_666
Mn1 Bi2 O4 80.9(4) 2_655 4_654
Mn1 Bi2 O5 91.0(3) 2_655 3_666
Mn1 Bi2 O6 137.80(19) 2_655 .
Mn2 Bi2 Mn3 69.85(7) . 1_554
Mn2 Bi2 Mn3 172.92(4) . 3_766
Mn2 Bi2 Mn3 68.48(5) . 4_554
Mn2 Bi2 O1 30.6(7) . 3_665
Mn2 Bi2 O2 138.3(5) . 1_655
Mn2 Bi2 O2 88.5(3) . 2_645
Mn2 Bi2 O2 85.0(2) . 2_655
Mn2 Bi2 O3 88.2(2) . 2_645
Mn2 Bi2 O3 83.0(3) . 3_666
Mn2 Bi2 O3 137.4(2) . 4_664
Mn2 Bi2 O4 93.1(3) . 2_655
Mn2 Bi2 O4 89.0(2) . 3_666
Mn2 Bi2 O4 150.5(5) . 4_654
Mn2 Bi2 O5 37.3(3) . 3_666
Mn2 Bi2 O6 33.7(3) . .
Mn3 Bi2 Mn3 109.98(13) 1_554 3_766
Mn3 Bi2 Mn3 111.54(10) 1_554 4_554
Mn3 Bi2 O1 40.4(7) 1_554 3_665
Mn3 Bi2 O2 148.5(5) 1_554 1_655
Mn3 Bi2 O2 87.9(7) 1_554 2_645
Mn3 Bi2 O2 88.1(5) 1_554 2_655
Mn3 Bi2 O3 34.8(3) 1_554 2_645
Mn3 Bi2 O3 145.6(3) 1_554 3_666
Mn3 Bi2 O3 97.4(6) 1_554 4_664
Mn3 Bi2 O4 34.5(3) 1_554 2_655
Mn3 Bi2 O4 139.0(3) 1_554 3_666
Mn3 Bi2 O4 86.3(7) 1_554 4_654
Mn3 Bi2 O5 96.0(5) 1_554 3_666
Mn3 Bi2 O6 94.5(5) 1_554 .
Mn3 Bi2 Mn3 117.30(9) 3_766 4_554
Mn3 Bi2 O1 150.3(7) 3_766 3_665
Mn3 Bi2 O2 40.0(5) 3_766 1_655
Mn3 Bi2 O2 98.5(4) 3_766 2_645
Mn3 Bi2 O2 88.0(2) 3_766 2_655
Mn3 Bi2 O3 95.3(3) 3_766 2_645
Mn3 Bi2 O3 99.6(3) 3_766 3_666
Mn3 Bi2 O3 35.6(2) 3_766 4_664
Mn3 Bi2 O4 83.8(3) 3_766 2_655
Mn3 Bi2 O4 86.8(3) 3_766 3_666
Mn3 Bi2 O4 34.2(5) 3_766 4_654
Mn3 Bi2 O5 137.2(3) 3_766 3_666
Mn3 Bi2 O6 151.0(4) 3_766 .
Mn3 Bi2 O1 81.8(5) 4_554 3_665
Mn3 Bi2 O2 95.5(4) 4_554 1_655
Mn3 Bi2 O2 40.4(7) 4_554 2_645
Mn3 Bi2 O2 137.2(5) 4_554 2_655
Mn3 Bi2 O3 93.2(3) 4_554 2_645
Mn3 Bi2 O3 36.0(4) 4_554 3_666
Mn3 Bi2 O3 148.1(5) 4_554 4_664
Mn3 Bi2 O4 145.8(3) 4_554 2_655
Mn3 Bi2 O4 91.0(4) 4_554 3_666
Mn3 Bi2 O4 107.0(4) 4_554 4_654
Mn3 Bi2 O5 81.0(3) 4_554 3_666
Mn3 Bi2 O6 35.6(2) 4_554 .
O1 Bi2 O2 168.5(8) 3_665 1_655
O1 Bi2 O2 81.4(5) 3_665 2_645
O1 Bi2 O2 92.0(4) 3_665 2_655
O1 Bi2 O3 59.2(6) 3_665 2_645
O1 Bi2 O3 108.2(7) 3_665 3_666
O1 Bi2 O3 130.0(7) 3_665 4_664
O1 Bi2 O4 69.5(7) 3_665 2_655
O1 Bi2 O4 117.0(6) 3_665 3_666
O1 Bi2 O4 121.5(9) 3_665 4_654
O1 Bi2 O5 64.2(7) 3_665 3_666
O1 Bi2 O6 55.4(8) 3_665 .
O2 Bi2 O2 103.8(6) 1_655 2_645
O2 Bi2 O2 82.4(4) 1_655 2_655
O2 Bi2 O3 132.2(5) 1_655 2_645
O2 Bi2 O3 65.1(6) 1_655 3_666
O2 Bi2 O3 53.2(7) 1_655 4_664
O2 Bi2 O4 116.2(6) 1_655 2_655
O2 Bi2 O4 51.8(5) 1_655 3_666
O2 Bi2 O4 69.9(8) 1_655 4_654
O2 Bi2 O5 104.4(6) 1_655 3_666
O2 Bi2 O6 117.0(7) 1_655 .
O2 Bi2 O2 173.2(4) 2_645 2_655
O2 Bi2 O3 58.1(8) 2_645 2_645
O2 Bi2 O3 70.2(9) 2_645 3_666
O2 Bi2 O3 132.7(5) 2_645 4_664
O2 Bi2 O4 114.3(9) 2_645 2_655
O2 Bi2 O4 127.5(9) 2_645 3_666
O2 Bi2 O4 73.1(6) 2_645 4_654
O2 Bi2 O5 116.3(6) 2_645 3_666
O2 Bi2 O6 66.1(5) 2_645 .
O2 Bi2 O3 119.7(6) 2_655 2_645
O2 Bi2 O3 110.7(6) 2_655 3_666
O2 Bi2 O3 53.4(4) 2_655 4_664
O2 Bi2 O4 64.3(7) 2_655 2_655
O2 Bi2 O4 54.4(6) 2_655 3_666
O2 Bi2 O4 112.1(5) 2_655 4_654
O2 Bi2 O5 58.7(4) 2_655 3_666
O2 Bi2 O6 108.8(4) 2_655 .
O3 Bi2 O3 127.7(5) 2_645 3_666
O3 Bi2 O3 104.0(6) 2_645 4_664
O3 Bi2 O4 56.4(5) 2_645 2_655
O3 Bi2 O4 173.7(4) 2_645 3_666
O3 Bi2 O4 62.6(6) 2_645 4_654
O3 Bi2 O5 123.4(5) 2_645 3_666
O3 Bi2 O6 96.4(5) 2_645 .
O3 Bi2 O3 117.0(6) 3_666 4_664
O3 Bi2 O4 174.0(5) 3_666 2_655
O3 Bi2 O4 57.5(5) 3_666 3_666
O3 Bi2 O4 110.9(7) 3_666 4_654
O3 Bi2 O5 72.2(5) 3_666 3_666
O3 Bi2 O6 52.8(5) 3_666 .
O3 Bi2 O4 63.3(6) 4_664 2_655
O3 Bi2 O4 74.5(6) 4_664 3_666
O3 Bi2 O4 60.5(4) 4_664 4_654
O3 Bi2 O5 109.9(4) 4_664 3_666
O3 Bi2 O6 158.0(6) 4_664 .
O4 Bi2 O4 118.2(5) 2_655 3_666
O4 Bi2 O4 74.7(7) 2_655 4_654
O4 Bi2 O5 101.9(5) 2_655 3_666
O4 Bi2 O6 124.6(5) 2_655 .
O4 Bi2 O4 120.4(6) 3_666 4_654
O4 Bi2 O5 52.8(4) 3_666 3_666
O4 Bi2 O6 84.4(5) 3_666 .
O4 Bi2 O5 170.3(3) 4_654 3_666
O4 Bi2 O6 139.1(3) 4_654 .
O5 Bi2 O6 50.2(3) 3_666 .
Bi1 Mn1 Bi1 180.0(5) 2_656 4_454
Bi1 Mn1 Bi2 108.68(5) 2_656 1_455
Bi1 Mn1 Bi2 74.75(3) 2_656 2_645
Bi1 Mn1 Bi2 70.92(3) 2_656 2_655
Bi1 Mn1 Bi2 71.32(5) 2_656 3_666
Bi1 Mn1 Bi2 109.08(3) 2_656 4_455
Bi1 Mn1 Bi2 105.25(3) 2_656 4_465
Bi1 Mn1 O2 55.0(6) 2_656 .
Bi1 Mn1 O2 125.0(6) 2_656 3_566
Bi1 Mn1 O3 47.1(6) 2_656 .
Bi1 Mn1 O3 132.9(6) 2_656 3_566
Bi1 Mn1 O4 65.5(4) 2_656 .
Bi1 Mn1 O4 114.5(4) 2_656 3_566
Bi1 Mn1 Bi2 71.32(5) 4_454 1_455
Bi1 Mn1 Bi2 105.25(3) 4_454 2_645
Bi1 Mn1 Bi2 109.08(3) 4_454 2_655
Bi1 Mn1 Bi2 108.68(5) 4_454 3_666
Bi1 Mn1 Bi2 70.92(3) 4_454 4_455
Bi1 Mn1 Bi2 74.75(3) 4_454 4_465
Bi1 Mn1 O2 125.0(6) 4_454 .
Bi1 Mn1 O2 55.0(6) 4_454 3_566
Bi1 Mn1 O3 132.9(6) 4_454 .
Bi1 Mn1 O3 47.1(6) 4_454 3_566
Bi1 Mn1 O4 114.5(4) 4_454 .
Bi1 Mn1 O4 65.5(4) 4_454 3_566
Bi2 Mn1 Bi2 66.87(3) 1_455 2_645
Bi2 Mn1 Bi2 69.47(3) 1_455 2_655
Bi2 Mn1 Bi2 180.0(5) 1_455 3_666
Bi2 Mn1 Bi2 110.53(3) 1_455 4_455
Bi2 Mn1 Bi2 113.13(3) 1_455 4_465
Bi2 Mn1 O2 55.2(6) 1_455 .
Bi2 Mn1 O2 124.8(6) 1_455 3_566
Bi2 Mn1 O3 139.5(8) 1_455 .
Bi2 Mn1 O3 40.5(8) 1_455 3_566
Bi2 Mn1 O4 113.0(8) 1_455 .
Bi2 Mn1 O4 67.0(8) 1_455 3_566
Bi2 Mn1 Bi2 109.97(3) 2_645 2_655
Bi2 Mn1 Bi2 113.13(3) 2_645 3_666
Bi2 Mn1 Bi2 70.03(3) 2_645 4_455
Bi2 Mn1 Bi2 180.0(5) 2_645 4_465
Bi2 Mn1 O2 66.8(3) 2_645 .
Bi2 Mn1 O2 113.2(3) 2_645 3_566
Bi2 Mn1 O3 119.0(4) 2_645 .
Bi2 Mn1 O3 61.0(4) 2_645 3_566
Bi2 Mn1 O4 46.6(8) 2_645 .
Bi2 Mn1 O4 133.4(8) 2_645 3_566
Bi2 Mn1 Bi2 110.53(3) 2_655 3_666
Bi2 Mn1 Bi2 180.0(5) 2_655 4_455
Bi2 Mn1 Bi2 70.03(3) 2_655 4_465
Bi2 Mn1 O2 43.4(3) 2_655 .
Bi2 Mn1 O2 136.6(3) 2_655 3_566
Bi2 Mn1 O3 71.4(7) 2_655 .
Bi2 Mn1 O3 108.6(7) 2_655 3_566
Bi2 Mn1 O4 134.5(5) 2_655 .
Bi2 Mn1 O4 45.5(5) 2_655 3_566
Bi2 Mn1 Bi2 69.47(3) 3_666 4_455
Bi2 Mn1 Bi2 66.87(3) 3_666 4_465
Bi2 Mn1 O2 124.8(6) 3_666 .
Bi2 Mn1 O2 55.2(6) 3_666 3_566
Bi2 Mn1 O3 40.5(8) 3_666 .
Bi2 Mn1 O3 139.5(8) 3_666 3_566
Bi2 Mn1 O4 67.0(8) 3_666 .
Bi2 Mn1 O4 113.0(8) 3_666 3_566
Bi2 Mn1 Bi2 109.97(3) 4_455 4_465
Bi2 Mn1 O2 136.6(3) 4_455 .
Bi2 Mn1 O2 43.4(3) 4_455 3_566
Bi2 Mn1 O3 108.6(7) 4_455 .
Bi2 Mn1 O3 71.4(7) 4_455 3_566
Bi2 Mn1 O4 45.5(5) 4_455 .
Bi2 Mn1 O4 134.5(5) 4_455 3_566
Bi2 Mn1 O2 113.2(3) 4_465 .
Bi2 Mn1 O2 66.8(3) 4_465 3_566
Bi2 Mn1 O3 61.0(4) 4_465 .
Bi2 Mn1 O3 119.0(4) 4_465 3_566
Bi2 Mn1 O4 133.4(8) 4_465 .
Bi2 Mn1 O4 46.6(8) 4_465 3_566
O2 Mn1 O2 180.0(5) . 3_566
O2 Mn1 O3 88.7(10) . .
O2 Mn1 O3 91.3(10) . 3_566
O2 Mn1 O4 98.3(8) . .
O2 Mn1 O4 81.7(8) . 3_566
O2 Mn1 O3 91.3(10) 3_566 .
O2 Mn1 O3 88.7(10) 3_566 3_566
O2 Mn1 O4 81.7(8) 3_566 .
O2 Mn1 O4 98.3(8) 3_566 3_566
O3 Mn1 O3 180.0(5) . 3_566
O3 Mn1 O4 87.6(6) . .
O3 Mn1 O4 92.4(6) . 3_566
O3 Mn1 O4 92.4(6) 3_566 .
O3 Mn1 O4 87.6(6) 3_566 3_566
O4 Mn1 O4 180.0(5) . 3_566
Bi1 Mn2 Bi1 68.69(3) 1_554 2_655
Bi1 Mn2 Bi1 180.0(5) 1_554 3_666
Bi1 Mn2 Bi1 111.31(3) 1_554 4_554
Bi1 Mn2 Bi2 67.47(3) 1_554 .
Bi1 Mn2 Bi2 112.53(3) 1_554 3_665
Bi1 Mn2 O1 136.1(3) 1_554 .
Bi1 Mn2 O1 43.9(3) 1_554 3_665
Bi1 Mn2 O5 47.4(4) 1_554 1_554
Bi1 Mn2 O5 132.6(4) 1_554 3_666
Bi1 Mn2 O6 72.3(7) 1_554 .
Bi1 Mn2 O6 107.7(7) 1_554 3_665
Bi1 Mn2 Bi1 111.31(3) 2_655 3_666
Bi1 Mn2 Bi1 180.0(5) 2_655 4_554
Bi1 Mn2 Bi2 108.31(4) 2_655 .
Bi1 Mn2 Bi2 71.69(4) 2_655 3_665
Bi1 Mn2 O1 108.2(7) 2_655 .
Bi1 Mn2 O1 71.8(7) 2_655 3_665
Bi1 Mn2 O5 46.4(6) 2_655 1_554
Bi1 Mn2 O5 133.6(6) 2_655 3_666
Bi1 Mn2 O6 138.6(6) 2_655 .
Bi1 Mn2 O6 41.4(6) 2_655 3_665
Bi1 Mn2 Bi1 68.69(3) 3_666 4_554
Bi1 Mn2 Bi2 112.53(3) 3_666 .
Bi1 Mn2 Bi2 67.47(3) 3_666 3_665
Bi1 Mn2 O1 43.9(3) 3_666 .
Bi1 Mn2 O1 136.1(3) 3_666 3_665
Bi1 Mn2 O5 132.6(4) 3_666 1_554
Bi1 Mn2 O5 47.4(4) 3_666 3_666
Bi1 Mn2 O6 107.7(7) 3_666 .
Bi1 Mn2 O6 72.3(7) 3_666 3_665
Bi1 Mn2 Bi2 71.69(4) 4_554 .
Bi1 Mn2 Bi2 108.31(4) 4_554 3_665
Bi1 Mn2 O1 71.8(7) 4_554 .
Bi1 Mn2 O1 108.2(7) 4_554 3_665
Bi1 Mn2 O5 133.6(6) 4_554 1_554
Bi1 Mn2 O5 46.4(6) 4_554 3_666
Bi1 Mn2 O6 41.4(6) 4_554 .
Bi1 Mn2 O6 138.6(6) 4_554 3_665
Bi2 Mn2 Bi2 180.0(5) . 3_665
Bi2 Mn2 O1 142.4(7) . .
Bi2 Mn2 O1 37.6(7) . 3_665
Bi2 Mn2 O5 114.4(4) . 1_554
Bi2 Mn2 O5 65.6(4) . 3_666
Bi2 Mn2 O6 67.4(5) . .
Bi2 Mn2 O6 112.6(5) . 3_665
Bi2 Mn2 O1 37.6(7) 3_665 .
Bi2 Mn2 O1 142.4(7) 3_665 3_665
Bi2 Mn2 O5 65.6(4) 3_665 1_554
Bi2 Mn2 O5 114.4(4) 3_665 3_666
Bi2 Mn2 O6 112.6(5) 3_665 .
Bi2 Mn2 O6 67.4(5) 3_665 3_665
O1 Mn2 O1 180.0(5) . 3_665
O1 Mn2 O5 97.2(7) . 1_554
O1 Mn2 O5 82.8(7) . 3_666
O1 Mn2 O6 90.5(9) . .
O1 Mn2 O6 89.5(9) . 3_665
O1 Mn2 O5 82.8(7) 3_665 1_554
O1 Mn2 O5 97.2(7) 3_665 3_666
O1 Mn2 O6 89.5(9) 3_665 .
O1 Mn2 O6 90.5(9) 3_665 3_665
O5 Mn2 O5 180.0(5) 1_554 3_666
O5 Mn2 O6 95.9(7) 1_554 .
O5 Mn2 O6 84.1(7) 1_554 3_665
O5 Mn2 O6 84.1(7) 3_666 .
O5 Mn2 O6 95.9(7) 3_666 3_665
O6 Mn2 O6 180.0(5) . 3_665
Bi1 Mn3 Bi1 113.45(16) . 1_565
Bi1 Mn3 Bi1 71.79(7) . 2_656
Bi1 Mn3 Bi2 72.48(12) . 1_556
Bi1 Mn3 Bi2 115.47(9) . 3_766
Bi1 Mn3 Bi2 77.04(6) . 4_555
Bi1 Mn3 O1 51.2(3) . 3_666
Bi1 Mn3 O2 119.0(3) . 3_666
Bi1 Mn3 O3 53.5(6) . 2_646
Bi1 Mn3 O4 119.7(8) . 2_656
Bi1 Mn3 O5 118.8(5) . 2_656
Bi1 Mn3 O6 46.8(7) . 4_555
Bi1 Mn3 Bi1 67.59(6) 1_565 2_656
Bi1 Mn3 Bi2 74.85(11) 1_565 1_556
Bi1 Mn3 Bi2 104.80(8) 1_565 3_766
Bi1 Mn3 Bi2 169.41(16) 1_565 4_555
Bi1 Mn3 O1 65.6(3) 1_565 3_666
Bi1 Mn3 O2 127.1(3) 1_565 3_666
Bi1 Mn3 O3 142.5(9) 1_565 2_646
Bi1 Mn3 O4 64.6(4) 1_565 2_656
Bi1 Mn3 O5 42.3(7) 1_565 2_656
Bi1 Mn3 O6 114.1(5) 1_565 4_555
Bi1 Mn3 Bi2 109.94(16) 2_656 1_556
Bi1 Mn3 Bi2 171.64(7) 2_656 3_766
Bi1 Mn3 Bi2 116.54(10) 2_656 4_555
Bi1 Mn3 O1 68.3(4) 2_656 3_666
Bi1 Mn3 O2 123.2(5) 2_656 3_666
Bi1 Mn3 O3 123.8(4) 2_656 2_646
Bi1 Mn3 O4 131.2(6) 2_656 2_656
Bi1 Mn3 O5 47.5(4) 2_656 2_656
Bi1 Mn3 O6 46.8(4) 2_656 4_555
Bi2 Mn3 Bi2 70.02(8) 1_556 3_766
Bi2 Mn3 Bi2 111.06(9) 1_556 4_555
Bi2 Mn3 O1 42.4(4) 1_556 3_666
Bi2 Mn3 O2 126.7(5) 1_556 3_666
Bi2 Mn3 O3 67.7(8) 1_556 2_646
Bi2 Mn3 O4 48.0(8) 1_556 2_656
Bi2 Mn3 O5 116.6(8) 1_556 2_656
Bi2 Mn3 O6 117.9(8) 1_556 4_555
Bi2 Mn3 Bi2 70.34(7) 3_766 4_555
Bi2 Mn3 O1 112.4(4) 3_766 3_666
Bi2 Mn3 O2 58.0(5) 3_766 3_666
Bi2 Mn3 O3 64.2(4) 3_766 2_646
Bi2 Mn3 O4 42.3(6) 3_766 2_656
Bi2 Mn3 O5 124.6(4) 3_766 2_656
Bi2 Mn3 O6 141.1(4) 3_766 4_555
Bi2 Mn3 O1 124.8(3) 4_555 3_666
Bi2 Mn3 O2 42.3(3) 4_555 3_666
Bi2 Mn3 O3 44.7(9) 4_555 2_646
Bi2 Mn3 O4 112.2(6) 4_555 2_656
Bi2 Mn3 O5 132.3(9) 4_555 2_656
Bi2 Mn3 O6 71.6(5) 4_555 4_555
O1 Mn3 O2 164.2(5) 3_666 3_666
O1 Mn3 O3 85.0(9) 3_666 2_646
O1 Mn3 O4 83.5(10) 3_666 2_656
O1 Mn3 O5 93.2(9) 3_666 2_656
O1 Mn3 O6 83.4(9) 3_666 4_555
O2 Mn3 O3 79.5(10) 3_666 2_646
O2 Mn3 O4 93.8(9) 3_666 2_656
O2 Mn3 O5 102.5(10) 3_666 2_656
O2 Mn3 O6 97.4(9) 3_666 4_555
O3 Mn3 O4 90.5(6) 2_646 2_656
O3 Mn3 O5 170.7(5) 2_646 2_656
O3 Mn3 O6 83.0(5) 2_646 4_555
O4 Mn3 O5 98.3(6) 2_656 2_656
O4 Mn3 O6 165.9(12) 2_656 4_555
O5 Mn3 O6 87.7(5) 2_656 4_555

loop_
_geom_bond_atom_site_label_1
_geom_bond_atom_site_label_2
_geom_bond_distance
_geom_bond_site_symmetry_2
Bi1 Mn1 3.3594(17) 2_646
Bi1 Mn2 3.3949(12) 1_556
Bi1 Mn2 3.311(4) 2_645
Bi1 Mn3 3.443(3) 1_545
Bi1 Mn3 3.084(4) .
Bi1 Mn3 3.359(3) 2_646
Bi1 O1 3.228(11) 3_656
Bi1 O1 2.417(12) 3_666
Bi1 O1 3.264(19) 4_555
Bi1 O2 2.75(2) 2_646
Bi1 O3 2.482(19) 2_646
Bi1 O4 3.143(14) 2_646
Bi1 O5 2.502(14) .
Bi1 O5 2.40(2) 2_646
Bi1 O5 3.36(3) 3_657
Bi1 O6 3.37(3) 1_556
Bi1 O6 2.467(13) 3_656
Bi1 O6 2.25(2) 4_555
Bi2 Mn1 3.458(4) 1_655
Bi2 Mn1 3.2143(11) 2_645
Bi2 Mn1 3.4509(10) 2_655
Bi2 Mn2 3.4745(16) .
Bi2 Mn3 3.359(7) 1_554
Bi2 Mn3 3.315(3) 3_766
Bi2 Mn3 3.294(4) 4_554
Bi2 O1 2.283(17) 3_665
Bi2 O2 2.84(2) 1_655
Bi2 O2 2.236(11) 2_645
Bi2 O2 3.234(11) 2_655
Bi2 O3 3.18(3) 2_645
Bi2 O3 2.35(3) 3_666
Bi2 O3 3.031(13) 4_664
Bi2 O4 2.52(3) 2_655
Bi2 O4 3.28(3) 3_666
Bi2 O4 2.295(19) 4_654
Bi2 O5 3.247(18) 3_666
Bi2 O6 3.270(18) .
Mn1 O2 2.00(3) .
Mn1 O2 2.00(3) 3_566
Mn1 O3 1.949(19) .
Mn1 O3 1.949(19) 3_566
Mn1 O4 2.128(13) .
Mn1 O4 2.128(13) 3_566
Mn2 O1 1.90(2) .
Mn2 O1 1.90(2) 3_665
Mn2 O5 2.158(18) 1_554
Mn2 O5 2.158(18) 3_666
Mn2 O6 1.966(19) .
Mn2 O6 1.966(19) 3_665
Mn3 O1 2.19(3) 3_666
Mn3 O2 2.15(3) 3_666
Mn3 O3 1.961(12) 2_646
Mn3 O4 1.918(17) 2_656
Mn3 O5 1.918(12) 2_656
Mn3 O6 2.005(12) 4_555
